data_2233521
loop_
_publ_author_name
'Fun, Hoong-Kun'
'Suwunwong, Thitipone'
'Chantrapromma, Suchada'

_publ_section_title
;
 3-(4-Chlorophenyl)-5-(thiophen-2-yl)-4,5-dihydro-1<i>H</i>-pyrazole-1-carbothioamide
;
_journal_coeditor_code IS5024
_journal_issue 2
_journal_name_full 'Acta Crystallographica Section E'
_journal_page_first o259
_journal_page_last o260
_journal_paper_doi 10.1107/S1600536811054754
_journal_volume 68
_journal_year 2012
_chemical_formula_iupac 'C14 H12 Cl N3 S2'
_chemical_formula_moiety 'C14 H12 Cl N3 S2'
_chemical_formula_sum 'C14 H12 Cl N3 S2'
_chemical_formula_weight 321.86
_chemical_name_systematic 3-(4-Chlorophenyl)-5-(thiophen-2-yl)-4,5-dihydro-1<i>H</i>-pyrazole-1-carbothioamide
_space_group_IT_number 14
_symmetry_cell_setting monoclinic
_symmetry_space_group_name_Hall '-P 2yn'
_symmetry_space_group_name_H-M 'P 1 21/n 1'
_atom_sites_solution_hydrogens geom
_atom_sites_solution_primary direct
_atom_sites_solution_secondary difmap
_audit_creation_method SHELXL-97
_cell_angle_alpha 90.00
_cell_angle_beta 90.339(2)
_cell_angle_gamma 90.00
_cell_formula_units_Z 4
_cell_length_a 6.7784(3)
_cell_length_b 25.2104(11)
_cell_length_c 8.4628(4)
_cell_measurement_reflns_used 4206
_cell_measurement_temperature 100
_cell_measurement_theta_max 30.00
_cell_measurement_theta_min 0.81
_cell_volume 1446.15(11)
_computing_cell_refinement 'SAINT (Bruker, 2009)'
_computing_data_collection 'APEX2 (Bruker, 2009)'
_computing_data_reduction 'SAINT (Bruker, 2009)'
_computing_molecular_graphics 'SHELXTL (Sheldrick, 2008)'
_computing_publication_material
;
SHELXTL (Sheldrick, 2008) and PLATON (Spek, 2009)
;
_computing_structure_refinement 'SHELXTL (Sheldrick, 2008)'
_computing_structure_solution 'SHELXTL (Sheldrick, 2008)'
_diffrn_ambient_temperature 100
_diffrn_measured_fraction_theta_full 0.996
_diffrn_measured_fraction_theta_max 0.996
_diffrn_measurement_device_type 'Bruker APEX DUO CCD area-detector'
_diffrn_measurement_method '\f and \w scans'
_diffrn_radiation_monochromator graphite
_diffrn_radiation_source 'sealed tube'
_diffrn_radiation_type MoK\a
_diffrn_radiation_wavelength 0.71073
_diffrn_reflns_av_R_equivalents 0.0472
_diffrn_reflns_av_sigmaI/netI 0.0284
_diffrn_reflns_limit_h_max 9
_diffrn_reflns_limit_h_min -9
_diffrn_reflns_limit_k_max 35
_diffrn_reflns_limit_k_min -35
_diffrn_reflns_limit_l_max 11
_diffrn_reflns_limit_l_min -11
_diffrn_reflns_number 32828
_diffrn_reflns_theta_full 30.00
_diffrn_reflns_theta_max 30.00
_diffrn_reflns_theta_min 0.81
_diffrn_standards_number 0
_exptl_absorpt_coefficient_mu 0.545
_exptl_absorpt_correction_T_max 0.9582
_exptl_absorpt_correction_T_min 0.7494
_exptl_absorpt_correction_type multi-scan
_exptl_absorpt_process_details '(SADABS; Bruker, 2009)'
_exptl_crystal_colour Pale-yellow
_exptl_crystal_density_diffrn 1.478
_exptl_crystal_density_method 'not measured'
_exptl_crystal_description Needle
_exptl_crystal_F_000 664
_exptl_crystal_size_max 0.56
_exptl_crystal_size_mid 0.09
_exptl_crystal_size_min 0.08
_refine_diff_density_max 0.330
_refine_diff_density_min -0.591
_refine_ls_extinction_method none
_refine_ls_goodness_of_fit_ref 1.104
_refine_ls_hydrogen_treatment mixed
_refine_ls_matrix_type full
_refine_ls_number_parameters 211
_refine_ls_number_reflns 4206
_refine_ls_number_restraints 10
_refine_ls_restrained_S_all 1.103
_refine_ls_R_factor_all 0.0543
_refine_ls_R_factor_gt 0.0488
_refine_ls_shift/su_max 0.002
_refine_ls_shift/su_mean 0.001
_refine_ls_structure_factor_coef Fsqd
_refine_ls_weighting_details 'calc w=1/[\s^2^(Fo^2^)+(0.0644P)^2^+1.9543P] where P=(Fo^2^+2Fc^2^)/3'
_refine_ls_weighting_scheme calc
_refine_ls_wR_factor_gt 0.1327
_refine_ls_wR_factor_ref 0.1384
_reflns_number_gt 3801
_reflns_number_total 4206
_reflns_threshold_expression I>2\s(I)
_cod_data_source_file is5024.cif
_cod_data_source_block I
_cod_original_sg_symbol_H-M 'P 21/n'
_cod_database_code 2233521
_cod_database_fobs_code 2233521

loop_
_symmetry_equiv_pos_as_xyz
'x, y, z'
'-x+1/2, y+1/2, -z+1/2'
'-x, -y, -z'
'x-1/2, -y-1/2, z-1/2'

loop_
_atom_site_type_symbol
_atom_site_label
_atom_site_fract_x
_atom_site_fract_y
_atom_site_fract_z
_atom_site_U_iso_or_equiv
_atom_site_adp_type
_atom_site_calc_flag
_atom_site_refinement_flags
_atom_site_occupancy
_atom_site_symmetry_multiplicity
_atom_site_disorder_assembly
_atom_site_disorder_group
Cl Cl1 -0.33129(11) 0.74126(3) 0.43185(9) 0.02922(17) Uani d . 1 1 . .
S S2 0.81787(10) 1.01564(3) 0.70895(8) 0.02383(16) Uani d . 1 1 . .
N N1 0.5530(3) 0.93930(8) 0.6751(3) 0.0187(4) Uani d . 1 1 . .
N N2 0.4447(3) 0.90237(8) 0.5877(2) 0.0182(4) Uani d . 1 1 . .
C C9 -0.0433(4) 0.85079(10) 0.6843(3) 0.0200(5) Uani d . 1 1 A .
H H9A -0.0680 0.8721 0.7747 0.024 Uiso calc R 1 1 . .
N N3 0.7384(4) 0.95592(10) 0.4561(3) 0.0264(5) Uani d . 1 1 . .
C C4 0.5995(4) 0.91382(10) 0.9528(3) 0.0190(4) Uani d D 1 1 . .
S S1A 0.81128(18) 0.93898(4) 1.03729(11) 0.0196(2) Uani d PD 0.832(4) 1 A 1
C C1A 0.8584(10) 0.8815(2) 1.1384(9) 0.0242(10) Uani d PD 0.832(4) 1 A 1
H H1AA 0.9681 0.8764 1.2071 0.029 Uiso calc PR 0.832(4) 1 A 1
C C2A 0.7184(16) 0.8437(3) 1.1078(12) 0.0289(15) Uani d PD 0.832(4) 1 A 1
H H2AA 0.7203 0.8090 1.1519 0.035 Uiso calc PR 0.832(4) 1 A 1
C C3A 0.5701(18) 0.8623(3) 1.0024(14) 0.0263(16) Uani d PD 0.832(4) 1 A 1
H H3AA 0.4610 0.8413 0.9692 0.032 Uiso calc PR 0.832(4) 1 A 1
S S1B 0.544(2) 0.8499(4) 0.9965(18) 0.0243(19) Uani d PD 0.168(4) 1 A 2
C C1B 0.751(7) 0.8414(15) 1.110(8) 0.038(14) Uiso d PD 0.168(4) 1 A 2
H H1BA 0.7880 0.8089 1.1588 0.046 Uiso calc PR 0.168(4) 1 A 2
C C2B 0.856(7) 0.8873(15) 1.122(7) 0.041(9) Uiso d PD 0.168(4) 1 A 2
H H2BA 0.9726 0.8912 1.1832 0.049 Uiso calc PR 0.168(4) 1 A 2
C C3B 0.770(4) 0.9289(10) 1.031(4) 0.041(9) Uiso d PD 0.168(4) 1 A 2
H H3BA 0.8240 0.9636 1.0250 0.049 Uiso calc PR 0.168(4) 1 A 2
C C5 0.4780(4) 0.94575(10) 0.8380(3) 0.0186(4) Uani d . 1 1 A .
H H5A 0.4751 0.9840 0.8691 0.022 Uiso calc R 1 1 . .
C C6 0.2675(4) 0.92375(11) 0.8167(3) 0.0210(5) Uani d . 1 1 . .
H H6A 0.2293 0.9009 0.9067 0.025 Uiso calc R 1 1 A .
H H6B 0.1698 0.9527 0.8047 0.025 Uiso calc R 1 1 . .
C C7 0.2870(3) 0.89198(9) 0.6660(3) 0.0170(4) Uani d . 1 1 A .
C C8 0.1379(4) 0.85466(9) 0.6075(3) 0.0174(4) Uani d . 1 1 . .
C C10 -0.1881(4) 0.81612(10) 0.6300(3) 0.0207(5) Uani d . 1 1 . .
H H10A -0.3117 0.8140 0.6819 0.025 Uiso calc R 1 1 A .
C C11 -0.1501(4) 0.78485(10) 0.4997(3) 0.0213(5) Uani d . 1 1 A .
C C12 0.0296(4) 0.78746(11) 0.4212(3) 0.0238(5) Uani d . 1 1 . .
H H12A 0.0537 0.7655 0.3321 0.029 Uiso calc R 1 1 A .
C C13 0.1730(4) 0.82256(10) 0.4750(3) 0.0219(5) Uani d . 1 1 A .
H H13A 0.2957 0.8249 0.4217 0.026 Uiso calc R 1 1 . .
C C14 0.6989(4) 0.96747(10) 0.6069(3) 0.0205(5) Uani d . 1 1 . .
H H1N3 0.673(6) 0.9294(15) 0.408(5) 0.030(9) Uiso d . 1 1 . .
H H2N3 0.851(6) 0.9675(15) 0.416(4) 0.032(9) Uiso d . 1 1 . .

loop_
_atom_site_aniso_label
_atom_site_aniso_U_11
_atom_site_aniso_U_22
_atom_site_aniso_U_33
_atom_site_aniso_U_12
_atom_site_aniso_U_13
_atom_site_aniso_U_23
Cl1 0.0269(3) 0.0216(3) 0.0391(4) -0.0052(2) -0.0061(3) -0.0048(3)
S2 0.0228(3) 0.0227(3) 0.0259(3) -0.0056(2) -0.0034(2) 0.0011(2)
N1 0.0178(9) 0.0199(10) 0.0183(9) -0.0026(7) -0.0012(7) -0.0010(8)
N2 0.0172(9) 0.0188(9) 0.0186(9) -0.0006(7) -0.0026(7) 0.0008(7)
C9 0.0199(11) 0.0196(11) 0.0204(11) 0.0018(9) -0.0006(8) -0.0018(9)
N3 0.0265(11) 0.0329(13) 0.0198(10) -0.0107(10) 0.0001(9) 0.0018(9)
C4 0.0185(10) 0.0215(11) 0.0171(10) -0.0012(8) 0.0002(8) -0.0041(9)
S1A 0.0192(4) 0.0206(4) 0.0188(4) 0.0009(4) -0.0021(3) -0.0030(3)
C1A 0.029(2) 0.024(2) 0.019(2) 0.0046(15) -0.0052(13) -0.0011(15)
C2A 0.037(3) 0.023(2) 0.027(3) -0.003(2) -0.006(2) 0.0051(14)
C3A 0.028(3) 0.027(4) 0.024(2) -0.009(3) -0.005(2) 0.000(3)
S1B 0.026(4) 0.022(4) 0.025(3) -0.007(3) -0.007(2) 0.000(3)
C5 0.0171(10) 0.0196(11) 0.0191(10) -0.0004(8) 0.0004(8) -0.0037(8)
C6 0.0185(11) 0.0222(11) 0.0224(11) -0.0010(9) 0.0003(9) -0.0052(9)
C7 0.0172(10) 0.0163(10) 0.0174(10) 0.0007(8) -0.0031(8) 0.0001(8)
C8 0.0196(11) 0.0150(10) 0.0175(10) 0.0009(8) -0.0020(8) 0.0010(8)
C10 0.0182(10) 0.0182(11) 0.0257(12) -0.0002(9) -0.0008(9) 0.0008(9)
C11 0.0218(11) 0.0158(10) 0.0263(12) -0.0019(9) -0.0047(9) -0.0003(9)
C12 0.0270(12) 0.0211(12) 0.0231(12) -0.0001(10) -0.0027(10) -0.0062(9)
C13 0.0219(11) 0.0216(11) 0.0222(11) 0.0004(10) 0.0011(9) -0.0028(9)
C14 0.0200(11) 0.0213(11) 0.0201(11) -0.0015(9) -0.0029(9) 0.0045(9)

loop_
_atom_type_symbol
_atom_type_description
_atom_type_scat_dispersion_real
_atom_type_scat_dispersion_imag
_atom_type_scat_source
C C 0.0033 0.0016 'International Tables Vol C Tables 4.2.6.8 and 6.1.1.4'
H H 0.0000 0.0000 'International Tables Vol C Tables 4.2.6.8 and 6.1.1.4'
N N 0.0061 0.0033 'International Tables Vol C Tables 4.2.6.8 and 6.1.1.4'
Cl Cl 0.1484 0.1585 'International Tables Vol C Tables 4.2.6.8 and 6.1.1.4'
S S 0.1246 0.1234 'International Tables Vol C Tables 4.2.6.8 and 6.1.1.4'

loop_
_geom_angle_atom_site_label_1
_geom_angle_atom_site_label_2
_geom_angle_atom_site_label_3
_geom_angle
C14 N1 N2 120.6(2)
C14 N1 C5 126.6(2)
N2 N1 C5 112.60(19)
C7 N2 N1 107.4(2)
C10 C9 C8 120.7(2)
C10 C9 H9A 119.6
C8 C9 H9A 119.6
C14 N3 H1N3 120(3)
C14 N3 H2N3 118(3)
H1N3 N3 H2N3 119(4)
C3A C4 C3B 103.6(13)
C3A C4 C5 128.4(5)
C3B C4 C5 128.0(11)
C3B C4 S1B 110.0(11)
C5 C4 S1B 121.9(5)
C3A C4 S1A 110.0(5)
C5 C4 S1A 121.56(18)
S1B C4 S1A 116.4(5)
C1A S1A C4 92.7(2)
C2A C1A S1A 111.6(4)
C2A C1A H1AA 124.2
S1A C1A H1AA 124.2
C1A C2A C3A 112.1(5)
C1A C2A H2AA 124.0
C3A C2A H2AA 124.0
C4 C3A C2A 113.5(6)
C4 C3A H3AA 123.2
C2A C3A H3AA 123.2
C4 S1B C1B 93.5(11)
C2B C1B S1B 111.0(19)
C2B C1B H1BA 124.5
S1B C1B H1BA 124.5
C1B C2B C3B 112(2)
C1B C2B H2BA 124.0
C3B C2B H2BA 124.0
C4 C3B C2B 113.3(17)
C4 C3B H3BA 123.4
C2B C3B H3BA 123.4
N1 C5 C4 110.7(2)
N1 C5 C6 100.05(19)
C4 C5 C6 112.7(2)
N1 C5 H5A 111.0
C4 C5 H5A 111.0
C6 C5 H5A 111.0
C7 C6 C5 101.7(2)
C7 C6 H6A 111.4
C5 C6 H6A 111.4
C7 C6 H6B 111.4
C5 C6 H6B 111.4
H6A C6 H6B 109.3
N2 C7 C8 122.0(2)
N2 C7 C6 113.8(2)
C8 C7 C6 124.2(2)
C9 C8 C13 119.0(2)
C9 C8 C7 119.6(2)
C13 C8 C7 121.4(2)
C11 C10 C9 119.2(2)
C11 C10 H10A 120.4
C9 C10 H10A 120.4
C10 C11 C12 121.4(2)
C10 C11 Cl1 119.3(2)
C12 C11 Cl1 119.3(2)
C13 C12 C11 119.1(2)
C13 C12 H12A 120.4
C11 C12 H12A 120.4
C12 C13 C8 120.5(2)
C12 C13 H13A 119.8
C8 C13 H13A 119.8
N3 C14 N1 116.4(2)
N3 C14 S2 123.1(2)
N1 C14 S2 120.50(19)

loop_
_geom_bond_atom_site_label_1
_geom_bond_atom_site_label_2
_geom_bond_distance
Cl1 C11 1.743(3)
S2 C14 1.692(3)
N1 C14 1.350(3)
N1 N2 1.395(3)
N1 C5 1.481(3)
N2 C7 1.288(3)
C9 C10 1.390(3)
C9 C8 1.397(3)
C9 H9A 0.9500
N3 C14 1.338(3)
N3 H1N3 0.90(4)
N3 H2N3 0.89(4)
C4 C3A 1.379(8)
C4 C3B 1.381(18)
C4 C5 1.503(3)
C4 S1B 1.696(10)
C4 S1A 1.721(3)
S1A C1A 1.713(6)
C1A C2A 1.368(6)
C1A H1AA 0.9500
C2A C3A 1.421(12)
C2A H2AA 0.9500
C3A H3AA 0.9500
S1B C1B 1.71(2)
C1B C2B 1.363(18)
C1B H1BA 0.9500
C2B C3B 1.42(2)
C2B H2BA 0.9500
C3B H3BA 0.9500
C5 C6 1.541(3)
C5 H5A 1.0000
C6 C7 1.512(3)
C6 H6A 0.9900
C6 H6B 0.9900
C7 C8 1.465(3)
C8 C13 1.405(3)
C10 C11 1.381(4)
C10 H10A 0.9500
C11 C12 1.392(4)
C12 C13 1.389(4)
C12 H12A 0.9500
C13 H13A 0.9500

loop_
_geom_hbond_atom_site_label_D
_geom_hbond_atom_site_label_H
_geom_hbond_atom_site_label_A
_geom_hbond_site_symmetry_A
_geom_hbond_distance_DH
_geom_hbond_distance_HA
_geom_hbond_distance_DA
_geom_hbond_angle_DHA
_geom_hbond_publ_flag
N3 H1N3 N2 1_555 0.90(4) 2.28(4) 2.656(3) 105(3) y
N3 H2N3 S2 3_776 0.89(4) 2.52(4) 3.400(3) 170(3) y
C5 H5A S1A 3_677 1.00 2.86 3.664(3) 138 y
C9 H9A Cg1 1_455 0.95 2.79 3.628(4) 148 y
C9 H9A Cg2 1_455 0.95 2.77 3.595(18) 145 y

loop_
_geom_torsion_atom_site_label_1
_geom_torsion_atom_site_label_2
_geom_torsion_atom_site_label_3
_geom_torsion_atom_site_label_4
_geom_torsion
C14 N1 N2 C7 -163.4(2)
C5 N1 N2 C7 12.0(3)
C3A C4 S1A C1A -0.4(7)
C3B C4 S1A C1A 9(13)
C5 C4 S1A C1A -178.3(4)
S1B C4 S1A C1A -2.2(7)
C4 S1A C1A C2A 0.7(8)
S1A C1A C2A C3A -0.8(14)
C3B C4 C3A C2A -1.1(19)
C5 C4 C3A C2A 177.7(7)
S1B C4 C3A C2A 165(11)
S1A C4 C3A C2A 0.0(12)
C1A C2A C3A C4 0.5(16)
C3A C4 S1B C1B -17(10)
C3B C4 S1B C1B -3(3)
C5 C4 S1B C1B 174(3)
S1A C4 S1B C1B -2(3)
C4 S1B C1B C2B 3(6)
S1B C1B C2B C3B -3(8)
C3A C4 C3B C2B 4(4)
C5 C4 C3B C2B -175(3)
S1B C4 C3B C2B 2(4)
S1A C4 C3B C2B -168(16)
C1B C2B C3B C4 0(7)
C14 N1 C5 C4 -86.0(3)
N2 N1 C5 C4 98.9(2)
C14 N1 C5 C6 154.9(2)
N2 N1 C5 C6 -20.1(3)
C3A C4 C5 N1 -90.9(8)
C3B C4 C5 N1 87.6(19)
S1B C4 C5 N1 -89.2(7)
S1A C4 C5 N1 86.6(2)
C3A C4 C5 C6 20.2(8)
C3B C4 C5 C6 -161.3(19)
S1B C4 C5 C6 21.9(7)
S1A C4 C5 C6 -162.34(18)
N1 C5 C6 C7 19.1(2)
C4 C5 C6 C7 -98.4(2)
N1 N2 C7 C8 179.6(2)
N1 N2 C7 C6 2.6(3)
C5 C6 C7 N2 -14.8(3)
C5 C6 C7 C8 168.2(2)
C10 C9 C8 C13 -0.6(4)
C10 C9 C8 C7 179.3(2)
N2 C7 C8 C9 -170.3(2)
C6 C7 C8 C9 6.4(4)
N2 C7 C8 C13 9.6(4)
C6 C7 C8 C13 -173.7(2)
C8 C9 C10 C11 0.8(4)
C9 C10 C11 C12 -0.3(4)
C9 C10 C11 Cl1 179.84(19)
C10 C11 C12 C13 -0.4(4)
Cl1 C11 C12 C13 179.5(2)
C11 C12 C13 C8 0.5(4)
C9 C8 C13 C12 -0.1(4)
C7 C8 C13 C12 -179.9(2)
N2 N1 C14 N3 -3.3(4)
C5 N1 C14 N3 -178.0(2)
N2 N1 C14 S2 175.10(17)
C5 N1 C14 S2 0.4(3)
